data_7200076
loop_
_publ_author_name
'Kendrick, John'
'Gourlay, Matthew D.'
'Neumann, Marcus A.'
'Leusen, Frank J. J.'

_publ_section_title
;
 Predicting spontaneous racemate resolution using recent developments in
 crystal structure prediction
;
_journal_issue 11
_journal_name_full CrystEngComm
_journal_page_first 2391
_journal_page_last 2399
_journal_paper_doi 10.1039/b909038j
_journal_volume 11
_journal_year 2009
_space_group_IT_number 14
_symmetry_cell_setting monoclinic
_symmetry_Int_Tables_number 14
_symmetry_space_group_name_Hall '-P 2ybc'
_symmetry_space_group_name_H-M 'P 1 21/c 1'
_cell_angle_alpha 90.000000
_cell_angle_beta 161.778423
_cell_angle_gamma 90.000000
_cell_length_a 14.195216
_cell_length_b 7.926280
_cell_length_c 14.647750
_cell_volume 515.347
_cod_data_source_file 4HMO_racemic.cif
_cod_data_source_block 4HMO_R_9
_cod_original_sg_symbol_H-M 'P 2_1/c'
_cod_struct_determination_method theoretical
_cod_database_code 7200076

loop_
_symmetry_equiv_pos_site_id
_symmetry_equiv_pos_as_xyz
1 x,y,z
2 -x,y+1/2,-z+1/2
3 -x,-y,-z
4 x,-y+1/2,z+1/2

loop_
_atom_site_label
_atom_site_type_symbol
_atom_site_fract_x
_atom_site_fract_y
_atom_site_fract_z
C46 C 0.651511 0.718963 1.054592
C47 C 0.617476 0.798776 0.927926
O48 O 0.672403 0.979396 0.992969
C49 C 0.807423 0.998865 1.199466
N50 N 0.817358 0.852205 1.254384
O51 O 0.902748 1.139373 1.312457
C52 C 0.821637 0.552586 1.212846
O53 O 0.642321 0.428184 1.003402
H54 H 0.430462 0.700733 0.883572
H55 H 0.727946 0.317421 1.099295
H56 H 0.393739 0.786079 0.692155
H57 H 0.895825 0.846194 1.392857
H58 H 1.042340 0.567336 1.382415
H59 H 0.786376 0.752536 1.034811
H60 H 0.861546 0.518247 1.321497
